data_7714963
loop_
_publ_author_name
'Villa-P&#xe9;rez, Cristian'
'Zabala-Lekuona, Andoni'
'Vitorica-Yrezabal, I&#xf1;igo J'
'Seco, Jos&#xe9; Manuel'
'Cepeda, Javier'
'Echeverr&#xed;a, Gustavo Alberto'
'Soria, Delia Beatriz'

_publ_section_title
;
 Spin canting and slow magnetic relaxation in mononuclear cobalt(II)
 sulfadiazine ternary complexes.
;
_journal_issue 7
_journal_name_full 'Dalton transactions (Cambridge, England : 2003)'
_journal_page_first 3254
_journal_page_last 3266
_journal_paper_doi 10.1039/d3dt02359a
_journal_volume 53
_journal_year 2024
_chemical_absolute_configuration ad
_chemical_formula_moiety 'Co1, (C12 H8 N2), (C10 H9 N4 O2 S1)2'
_chemical_formula_sum 'C32 H26 Co N10 O4 S2'
_chemical_formula_weight 737.68
_space_group_IT_number 29
_space_group_name_Hall 'P 2c -2ac'
_space_group_name_H-M_alt 'P c a 21'
_symmetry_cell_setting orthorhombic
_symmetry_Int_Tables_number 29
_symmetry_space_group_name_Hall 'P 2c -2ac'
_symmetry_space_group_name_H-M 'P c a 21'
_atom_sites_solution_hydrogens mixed
_audit_creation_date 2020-10-22T16:26:53-00:00
_audit_creation_method 'WinGX routine CIF_UPDATE'
_audit_update_record
;
2020-10-22 deposited with the CCDC.	2024-01-03 downloaded from the CCDC.
;
_cell_angle_alpha 90
_cell_angle_beta 90
_cell_angle_gamma 90
_cell_formula_units_Z 4
_cell_length_a 11.1595(7)
_cell_length_b 17.8542(11)
_cell_length_c 16.0849(8)
_cell_measurement_reflns_used 2015
_cell_measurement_temperature 298(2)
_cell_measurement_theta_max 25.173
_cell_measurement_theta_min 3.858
_cell_volume 3204.8(3)
_computing_cell_refinement
;
        CrysAlisPro, Agilent Technologies,
        Version 1.171.37.31 (release 14-01-2014 CrysAlis171 .NET)
        (compiled Jan 14 2014,18:38:05)
;
_computing_data_collection
;
        CrysAlisPro, Agilent Technologies,
        Version 1.171.37.31 (release 14-01-2014 CrysAlis171 .NET)
        (compiled Jan 14 2014,18:38:05)
;
_computing_data_reduction
;
        CrysAlisPro, Agilent Technologies,
        Version 1.171.37.31 (release 14-01-2014 CrysAlis171 .NET)
        (compiled Jan 14 2014,18:38:05)
;
_computing_structure_refinement 'SHELXL-2014/7 (Sheldrick, 2014)'
_diffrn_ambient_temperature 298(2)
_diffrn_detector 'CCD plate'
_diffrn_detector_area_resol_mean 16.0604
_diffrn_detector_type Eos
_diffrn_measured_fraction_theta_full 0.997
_diffrn_measured_fraction_theta_max 0.858
_diffrn_measurement_device 'four-circle diffractometer'
_diffrn_measurement_device_type 'Xcalibur, Eos, Gemini'
_diffrn_measurement_method '\w scans'
_diffrn_orient_matrix_UB_11 -0.0532188
_diffrn_orient_matrix_UB_12 0.0181759
_diffrn_orient_matrix_UB_13 0.0131701
_diffrn_orient_matrix_UB_21 -0.0338144
_diffrn_orient_matrix_UB_22 -0.0321215
_diffrn_orient_matrix_UB_23 -0.0111057
_diffrn_orient_matrix_UB_31 0.0079824
_diffrn_orient_matrix_UB_32 -0.0147108
_diffrn_orient_matrix_UB_33 0.0405915
_diffrn_radiation_monochromator graphite
_diffrn_radiation_probe x-ray
_diffrn_radiation_type MoK\a
_diffrn_radiation_wavelength 0.71073
_diffrn_reflns_av_R_equivalents 0.0403
_diffrn_reflns_av_unetI/netI 0.0735
_diffrn_reflns_Laue_measured_fraction_full 0.997
_diffrn_reflns_Laue_measured_fraction_max 0.858
_diffrn_reflns_limit_h_max 12
_diffrn_reflns_limit_h_min -13
_diffrn_reflns_limit_k_max 23
_diffrn_reflns_limit_k_min -13
_diffrn_reflns_limit_l_max 20
_diffrn_reflns_limit_l_min -20
_diffrn_reflns_number 10260
_diffrn_reflns_point_group_measured_fraction_full 0.885
_diffrn_reflns_point_group_measured_fraction_max 0.721
_diffrn_reflns_theta_full 25.242
_diffrn_reflns_theta_max 28.824
_diffrn_reflns_theta_min 3.185
_diffrn_source 'Enhance (Mo) X-ray Source'
_exptl_absorpt_coefficient_mu 0.722
_exptl_absorpt_correction_T_max 1
_exptl_absorpt_correction_T_min 0.93341
_exptl_absorpt_correction_type multi-scan
_exptl_absorpt_process_details
;
        CrysAlisPro, Agilent Technologies,
        Version 1.171.37.31 (release 14-01-2014 CrysAlis171 .NET)
        (compiled Jan 14 2014,18:38:05)
        Empirical absorption correction using spherical harmonics,
 implemented in SCALE3 ABSPACK scaling algorithm.
;
_exptl_crystal_colour brown
_exptl_crystal_density_diffrn 1.529
_exptl_crystal_description fragment
_exptl_crystal_F_000 1516
_exptl_crystal_size_max 0.258
_exptl_crystal_size_mid 0.139
_exptl_crystal_size_min 0.077
_refine_diff_density_max 0.328
_refine_diff_density_min -0.266
_refine_diff_density_rms 0.058
_refine_ls_abs_structure_details
;
 Flack x determined using 1227 quotients [(I+)-(I-)]/[(I+)+(I-)]
 (Parsons, Flack and Wagner, Acta Cryst. B69 (2013) 249-259).
;
_refine_ls_abs_structure_Flack 0.042(15)
_refine_ls_extinction_method none
_refine_ls_goodness_of_fit_ref 1.047
_refine_ls_hydrogen_treatment mixed
_refine_ls_matrix_type full
_refine_ls_number_parameters 454
_refine_ls_number_reflns 6048
_refine_ls_number_restraints 7
_refine_ls_restrained_S_all 1.047
_refine_ls_R_factor_all 0.0927
_refine_ls_R_factor_gt 0.0523
_refine_ls_shift/su_max 0
_refine_ls_shift/su_mean 0
_refine_ls_structure_factor_coef Fsqd
_refine_ls_weighting_details 'w=1/[\s^2^(Fo^2^)+(0.0346P)^2^+0.0847P] where P=(Fo^2^+2Fc^2^)/3'
_refine_ls_weighting_scheme calc
_refine_ls_wR_factor_gt 0.0884
_refine_ls_wR_factor_ref 0.1054
_reflns_Friedel_coverage 0.624
_reflns_Friedel_fraction_full 0.764
_reflns_Friedel_fraction_max 0.575
_reflns_number_gt 4095
_reflns_number_total 6048
_reflns_threshold_expression 'I > 2\s(I)'
_cod_data_source_file d3dt02359a2.cif
_cod_data_source_block sdzco7
_cod_depositor_comments 'Adding full bibliography for 7714962--7714964.cif.'
_cod_database_code 7714963
_shelx_estimated_absorpt_t_min 0.836
_shelx_estimated_absorpt_t_max 0.947

loop_
_symmetry_equiv_pos_as_xyz
'x, y, z'
'-x, -y, z+1/2'
'x+1/2, -y, z'
'-x+1/2, y, z+1/2'

loop_
_atom_site_label
_atom_site_type_symbol
_atom_site_fract_x
_atom_site_fract_y
_atom_site_fract_z
_atom_site_U_iso_or_equiv
_atom_site_adp_type
_atom_site_occupancy
_atom_site_site_symmetry_order
_atom_site_calc_flag
_atom_site_refinement_flags_posn
_atom_site_refinement_flags_adp
_atom_site_refinement_flags_occupancy
_atom_site_disorder_assembly
_atom_site_disorder_group
Co Co 0.40704(6) 0.75570(4) 0.52454(6) 0.0401(2) Uani 1 1 d . . . . .
S28 S 0.62942(16) 0.90514(10) 0.56956(10) 0.0421(4) Uani 1 1 d . . . . .
S18 S 0.23495(12) 0.59313(7) 0.52781(11) 0.0387(3) Uani 1 1 d . . . . .
O110 O 0.3519(3) 0.5595(2) 0.5370(3) 0.0515(11) Uani 1 1 d . . . . .
O19 O 0.1488(4) 0.5761(3) 0.5909(3) 0.0545(13) Uani 1 1 d . . . . .
O210 O 0.7432(4) 0.8687(3) 0.5852(3) 0.0727(16) Uani 1 1 d . . . . .
N11 N 0.2263(4) 0.8037(3) 0.5190(4) 0.0431(11) Uani 1 1 d . . . . .
N21 N 0.4092(5) 0.7681(3) 0.6541(3) 0.0438(15) Uani 1 1 d . . . . .
N17 N 0.2616(4) 0.6806(2) 0.5192(4) 0.0373(11) Uani 1 1 d . . . . .
N27 N 0.5181(4) 0.8494(3) 0.5819(3) 0.0385(12) Uani 1 1 d . . . . .
O29 O 0.6114(5) 0.9743(3) 0.6139(3) 0.0653(15) Uani 1 1 d . . . . .
N31 N 0.5632(4) 0.6889(3) 0.5215(5) 0.0547(13) Uani 1 1 d . . . . .
N15 N 0.0562(4) 0.7213(3) 0.5198(4) 0.0445(11) Uani 1 1 d . . . . .
N25 N 0.5377(5) 0.8489(4) 0.7300(3) 0.0555(16) Uani 1 1 d . . . . .
C16 C 0.1742(5) 0.7348(3) 0.5191(4) 0.0373(13) Uani 1 1 d . . . . .
C111 C 0.1770(5) 0.5640(3) 0.4321(4) 0.0342(14) Uani 1 1 d . . . . .
C26 C 0.4921(6) 0.8239(4) 0.6586(4) 0.0404(15) Uani 1 1 d . . . . .
C216 C 0.5223(6) 0.9621(4) 0.4309(4) 0.0477(17) Uani 1 1 d . . . . .
H216 H 0.4583 0.9746 0.4653 0.057 Uiso 1 1 calc R U . . .
C116 C 0.2384(5) 0.5825(4) 0.3594(4) 0.0440(16) Uani 1 1 d . . . . .
H116 H 0.3068 0.6121 0.3625 0.053 Uiso 1 1 calc R U . . .
N312 N 0.4574(7) 0.7644(4) 0.3991(4) 0.069(2) Uani 1 1 d . . . . .
C112 C 0.0764(6) 0.5206(4) 0.4257(4) 0.0481(17) Uani 1 1 d . . . . .
H112 H 0.0351 0.5072 0.4737 0.058 Uiso 1 1 calc R U . . .
N117 N 0.0568(7) 0.4920(5) 0.1995(4) 0.082(2) Uani 1 1 d D . . . .
H171 H -0.017(4) 0.480(6) 0.202(6) 0.123 Uiso 1 1 d D U . . .
H172 H 0.098(7) 0.507(6) 0.158(4) 0.123 Uiso 1 1 d D U . . .
C115 C 0.1994(6) 0.5575(4) 0.2833(4) 0.0472(17) Uani 1 1 d . . . . .
H115 H 0.2429 0.5693 0.2357 0.057 Uiso 1 1 calc R U . . .
C114 C 0.0958(6) 0.5149(4) 0.2767(4) 0.0521(18) Uani 1 1 d . . . . .
C14 C -0.0119(5) 0.7823(4) 0.5234(5) 0.0504(15) Uani 1 1 d . . . . .
H14 H -0.0946 0.7758 0.5229 0.06 Uiso 1 1 calc R U . . .
C12 C 0.1535(6) 0.8627(3) 0.5242(5) 0.0563(16) Uani 1 1 d . . . . .
H12 H 0.1859 0.9107 0.5253 0.068 Uiso 1 1 calc R U . . .
C24 C 0.4967(8) 0.8153(5) 0.7976(5) 0.073(2) Uani 1 1 d . . . . .
H24 H 0.5263 0.8321 0.8483 0.087 Uiso 1 1 calc R U . . .
C212 C 0.7143(6) 0.9063(4) 0.4112(4) 0.0529(18) Uani 1 1 d . . . . .
H212 H 0.7801 0.8807 0.4325 0.063 Uiso 1 1 calc R U . . .
C113 C 0.0350(6) 0.4964(5) 0.3494(5) 0.063(2) Uani 1 1 d . . . . .
H113 H -0.0341 0.4675 0.3466 0.076 Uiso 1 1 calc R U . . .
C211 C 0.6200(6) 0.9244(4) 0.4634(4) 0.0417(17) Uani 1 1 d . . . . .
C22 C 0.3700(7) 0.7374(5) 0.7240(4) 0.061(2) Uani 1 1 d . . . . .
H22 H 0.3108 0.7008 0.7219 0.073 Uiso 1 1 calc R U . . .
C13 C 0.0311(6) 0.8538(4) 0.5279(5) 0.0569(17) Uani 1 1 d . . . . .
H13 H -0.0201 0.8947 0.5332 0.068 Uiso 1 1 calc R U . . .
C214 C 0.6137(7) 0.9629(5) 0.2948(4) 0.062(2) Uani 1 1 d . . . . .
N217 N 0.6094(8) 0.9812(6) 0.2127(4) 0.103(3) Uani 1 1 d D . . . .
H271 H 0.671(6) 0.966(6) 0.185(5) 0.155 Uiso 1 1 d D U . . .
H272 H 0.548(6) 1.000(7) 0.189(6) 0.155 Uiso 1 1 d D U . . .
C23 C 0.4161(8) 0.7591(5) 0.7998(5) 0.076(3) Uani 1 1 d . . . . .
H23 H 0.393 0.7364 0.8493 0.092 Uiso 1 1 calc R U . . .
C213 C 0.7120(7) 0.9256(4) 0.3282(4) 0.063(2) Uani 1 1 d . . . . .
H213 H 0.7767 0.9137 0.2943 0.075 Uiso 1 1 calc R U . . .
C215 C 0.5190(7) 0.9813(4) 0.3472(4) 0.061(2) Uani 1 1 d . . . . .
H215 H 0.4529 1.0068 0.3261 0.074 Uiso 1 1 calc R U . . .
C32 C 0.6143(7) 0.6519(5) 0.5848(7) 0.074(2) Uani 1 1 d . . . . .
H32 H 0.5722 0.6485 0.6346 0.089 Uiso 1 1 calc R U . . .
C314 C 0.6219(9) 0.6920(5) 0.4500(7) 0.078(3) Uani 1 1 d . . . . .
C33 C 0.7274(10) 0.6179(6) 0.5804(10) 0.109(4) Uani 1 1 d . . . . .
H33 H 0.7605 0.5935 0.626 0.131 Uiso 1 1 calc R U . . .
C34 C 0.7854(11) 0.6221(7) 0.5083(12) 0.119(5) Uani 1 1 d . . . . .
H34 H 0.8614 0.6009 0.5046 0.143 Uiso 1 1 calc R U . . .
C313 C 0.5673(9) 0.7295(6) 0.3842(5) 0.079(3) Uani 1 1 d . . . . .
C35 C 0.7370(10) 0.6572(7) 0.4371(10) 0.101(4) Uani 1 1 d . . . . .
C38 C 0.6207(13) 0.7317(9) 0.3057(8) 0.132(5) Uani 1 1 d . . . . .
C37 C 0.7359(17) 0.6980(10) 0.2966(9) 0.150(7) Uani 1 1 d . . . . .
H37 H 0.7744 0.7001 0.2453 0.18 Uiso 1 1 calc R U . . .
C311 C 0.4022(10) 0.7989(7) 0.3395(5) 0.102(4) Uani 1 1 d . . . . .
H311 H 0.3292 0.8216 0.3512 0.122 Uiso 1 1 calc R U . . .
C39 C 0.561(2) 0.7721(13) 0.2440(8) 0.182(11) Uani 1 1 d . . . . .
H39 H 0.5979 0.7781 0.1927 0.219 Uiso 1 1 calc R U . . .
C310 C 0.4485(19) 0.8038(13) 0.2559(7) 0.171(9) Uani 1 1 d . . . . .
H310 H 0.406 0.8265 0.213 0.205 Uiso 1 1 calc R U . . .
C36 C 0.7915(13) 0.6623(9) 0.3622(12) 0.156(7) Uani 1 1 d . . . . .
H36 H 0.8672 0.6415 0.3549 0.187 Uiso 1 1 calc R U . . .

loop_
_atom_site_aniso_label
_atom_site_aniso_U_11
_atom_site_aniso_U_22
_atom_site_aniso_U_33
_atom_site_aniso_U_23
_atom_site_aniso_U_13
_atom_site_aniso_U_12
Co 0.0395(4) 0.0480(5) 0.0328(3) -0.0022(5) -0.0012(5) -0.0037(4)
S28 0.0369(10) 0.0496(10) 0.0398(8) 0.0011(9) -0.0006(7) -0.0070(8)
S18 0.0400(8) 0.0370(7) 0.0391(7) -0.0005(10) -0.0011(9) 0.0021(6)
O110 0.045(2) 0.047(2) 0.062(3) -0.001(3) -0.010(2) 0.013(2)
O19 0.060(3) 0.063(3) 0.041(3) 0.009(2) 0.007(2) -0.006(3)
O210 0.040(3) 0.123(5) 0.055(3) 0.016(3) -0.005(2) 0.012(3)
N11 0.048(3) 0.033(3) 0.048(3) 0.001(3) -0.008(3) 0.002(2)
N21 0.044(4) 0.053(4) 0.034(3) 0.001(3) 0.000(2) -0.013(3)
N17 0.034(3) 0.033(2) 0.045(3) -0.007(3) -0.001(3) 0.005(2)
N27 0.045(3) 0.042(3) 0.029(3) 0.001(2) 0.001(2) -0.011(2)
O29 0.098(4) 0.049(3) 0.049(3) -0.009(3) 0.012(2) -0.023(3)
N31 0.045(3) 0.051(3) 0.068(3) -0.015(4) 0.002(4) -0.007(3)
N15 0.038(3) 0.048(3) 0.048(3) -0.003(4) -0.002(3) 0.005(2)
N25 0.060(4) 0.071(4) 0.036(3) -0.002(3) -0.006(3) -0.020(3)
C16 0.042(3) 0.042(3) 0.028(3) -0.003(4) 0.000(3) 0.002(3)
C111 0.036(4) 0.030(3) 0.037(3) 0.000(3) 0.000(3) -0.002(3)
C26 0.038(4) 0.045(4) 0.039(3) -0.004(3) -0.002(3) -0.001(3)
C216 0.040(4) 0.058(5) 0.045(4) 0.003(3) 0.009(3) 0.009(4)
C116 0.033(4) 0.048(4) 0.051(4) -0.002(3) 0.005(3) -0.007(3)
N312 0.085(6) 0.085(6) 0.036(3) 0.001(4) -0.013(3) -0.037(5)
C112 0.040(4) 0.056(4) 0.048(4) 0.005(4) 0.008(3) -0.007(4)
N117 0.084(6) 0.106(6) 0.056(4) -0.009(4) -0.010(4) -0.030(5)
C115 0.054(5) 0.049(4) 0.039(3) -0.007(3) 0.008(3) -0.005(3)
C114 0.057(5) 0.054(4) 0.045(4) -0.001(3) -0.005(3) -0.009(4)
C14 0.047(4) 0.060(4) 0.044(3) 0.006(5) -0.009(4) 0.015(3)
C12 0.073(5) 0.034(3) 0.062(4) 0.002(5) -0.011(5) 0.002(3)
C24 0.076(6) 0.109(7) 0.033(4) -0.005(5) -0.008(4) -0.020(6)
C212 0.040(4) 0.065(5) 0.054(4) 0.001(4) -0.001(3) 0.014(4)
C113 0.044(5) 0.081(6) 0.064(5) -0.008(5) -0.004(4) -0.028(4)
C211 0.033(4) 0.046(4) 0.046(4) -0.006(3) 0.001(3) -0.001(3)
C22 0.067(5) 0.077(6) 0.039(4) 0.009(4) -0.001(3) -0.025(5)
C13 0.058(4) 0.056(4) 0.057(4) 0.005(5) 0.002(5) 0.026(4)
C214 0.067(5) 0.077(5) 0.042(4) 0.009(4) 0.009(3) 0.022(4)
N217 0.110(7) 0.157(8) 0.043(4) 0.028(5) 0.017(4) 0.065(6)
C23 0.082(6) 0.111(8) 0.036(4) 0.012(4) 0.001(4) -0.032(6)
C213 0.051(5) 0.086(6) 0.052(4) 0.010(4) 0.013(3) 0.029(4)
C215 0.065(5) 0.071(5) 0.048(4) 0.012(4) 0.006(3) 0.032(4)
C32 0.044(5) 0.061(5) 0.118(7) -0.005(5) -0.005(5) 0.005(4)
C314 0.076(7) 0.066(6) 0.091(7) -0.039(6) 0.018(6) -0.027(5)
C33 0.065(8) 0.069(7) 0.193(14) -0.021(9) -0.020(8) 0.004(6)
C34 0.073(8) 0.069(7) 0.216(17) -0.050(10) 0.020(11) -0.002(6)
C313 0.088(7) 0.089(7) 0.059(5) -0.038(5) 0.037(5) -0.043(6)
C35 0.063(7) 0.091(8) 0.151(10) -0.061(8) 0.039(8) -0.020(6)
C38 0.134(11) 0.183(13) 0.079(8) -0.054(9) 0.047(7) -0.060(10)
C37 0.143(14) 0.198(17) 0.108(12) -0.058(11) 0.082(10) -0.043(12)
C311 0.120(9) 0.129(9) 0.056(6) 0.005(6) -0.017(5) -0.052(7)
C39 0.23(2) 0.27(2) 0.046(7) -0.004(11) 0.017(11) -0.14(2)
C310 0.23(2) 0.24(2) 0.043(7) 0.013(9) -0.020(9) -0.116(19)
C36 0.119(12) 0.149(15) 0.199(17) -0.069(14) 0.077(12) -0.013(10)

loop_
_atom_type_symbol
_atom_type_description
_atom_type_scat_dispersion_real
_atom_type_scat_dispersion_imag
_atom_type_scat_source
C C 0.0033 0.0016 'International Tables Vol C Tables 4.2.6.8 and 6.1.1.4'
Co Co 0.3494 0.9721 'International Tables Vol C Tables 4.2.6.8 and 6.1.1.4'
H H 0 0 'International Tables Vol C Tables 4.2.6.8 and 6.1.1.4'
N N 0.0061 0.0033 'International Tables Vol C Tables 4.2.6.8 and 6.1.1.4'
O O 0.0106 0.006 'International Tables Vol C Tables 4.2.6.8 and 6.1.1.4'
S S 0.1246 0.1234 'International Tables Vol C Tables 4.2.6.8 and 6.1.1.4'

loop_
_geom_angle_atom_site_label_1
_geom_angle_atom_site_label_2
_geom_angle_atom_site_label_3
_geom_angle
_geom_angle_site_symmetry_1
_geom_angle_site_symmetry_3
_geom_angle_publ_flag
N21 Co N312 160.8(2) . . ?
N21 Co N17 96.7(2) . . ?
N312 Co N17 102.3(3) . . ?
N21 Co N31 94.2(3) . . ?
N312 Co N31 78.4(3) . . ?
N17 Co N31 106.01(17) . . ?
N21 Co N11 90.6(2) . . ?
N312 Co N11 100.2(3) . . ?
N17 Co N11 62.51(17) . . ?
N31 Co N11 168.07(19) . . ?
N21 Co N27 60.88(19) . . ?
N312 Co N27 100.9(2) . . ?
N17 Co N27 154.58(19) . . ?
N31 Co N27 88.58(19) . . ?
N11 Co N27 103.29(19) . . ?
O29 S28 O210 114.9(3) . . ?
O29 S28 N27 111.3(3) . . ?
O210 S28 N27 112.3(3) . . ?
O29 S28 C211 107.9(3) . . ?
O210 S28 C211 108.2(3) . . ?
N27 S28 C211 101.3(3) . . ?
O19 S18 O110 116.5(3) . . ?
O19 S18 N17 113.3(3) . . ?
O110 S18 N17 104.3(2) . . ?
O19 S18 C111 108.2(3) . . ?
O110 S18 C111 107.5(3) . . ?
N17 S18 C111 106.5(3) . . ?
C12 N11 C16 117.0(5) . . ?
C12 N11 Co 150.1(4) . . ?
C16 N11 Co 92.3(3) . . ?
C22 N21 C26 118.8(6) . . ?
C22 N21 Co 142.8(5) . . ?
C26 N21 Co 97.9(4) . . ?
C16 N17 S18 123.9(4) . . ?
C16 N17 Co 95.7(3) . . ?
S18 N17 Co 139.7(3) . . ?
C26 N27 S28 119.3(4) . . ?
C26 N27 Co 90.3(4) . . ?
S28 N27 Co 145.8(3) . . ?
C314 N31 C32 118.0(7) . . ?
C314 N31 Co 113.9(7) . . ?
C32 N31 Co 127.7(6) . . ?
C14 N15 C16 114.5(5) . . ?
C24 N25 C26 115.2(6) . . ?
N15 C16 N11 125.7(5) . . ?
N15 C16 N17 124.8(5) . . ?
N11 C16 N17 109.5(5) . . ?
C112 C111 C116 118.3(5) . . ?
C112 C111 S18 122.6(5) . . ?
C116 C111 S18 119.0(5) . . ?
N25 C26 N27 126.5(6) . . ?
N25 C26 N21 123.3(6) . . ?
N27 C26 N21 110.2(5) . . ?
C215 C216 C211 120.5(6) . . ?
C215 C216 H216 119.8 . . ?
C211 C216 H216 119.8 . . ?
C115 C116 C111 121.0(6) . . ?
C115 C116 H116 119.5 . . ?
C111 C116 H116 119.5 . . ?
C311 N312 C313 120.2(8) . . ?
C311 N312 Co 128.2(8) . . ?
C313 N312 Co 111.5(6) . . ?
C111 C112 C113 121.2(6) . . ?
C111 C112 H112 119.4 . . ?
C113 C112 H112 119.4 . . ?
C114 N117 H171 110(6) . . ?
C114 N117 H172 117(6) . . ?
H171 N117 H172 129(7) . . ?
C116 C115 C114 120.7(6) . . ?
C116 C115 H115 119.7 . . ?
C114 C115 H115 119.7 . . ?
N117 C114 C115 119.7(6) . . ?
N117 C114 C113 122.3(7) . . ?
C115 C114 C113 118.1(6) . . ?
N15 C14 C13 124.6(6) . . ?
N15 C14 H14 117.7 . . ?
C13 C14 H14 117.7 . . ?
N11 C12 C13 121.1(6) . . ?
N11 C12 H12 119.4 . . ?
C13 C12 H12 119.4 . . ?
N25 C24 C23 126.1(7) . . ?
N25 C24 H24 116.9 . . ?
C23 C24 H24 116.9 . . ?
C213 C212 C211 120.9(6) . . ?
C213 C212 H212 119.5 . . ?
C211 C212 H212 119.5 . . ?
C112 C113 C114 120.7(6) . . ?
C112 C113 H113 119.7 . . ?
C114 C113 H113 119.7 . . ?
C212 C211 C216 118.9(6) . . ?
C212 C211 S28 120.1(5) . . ?
C216 C211 S28 120.9(5) . . ?
N21 C22 C23 120.7(7) . . ?
N21 C22 H22 119.6 . . ?
C23 C22 H22 119.6 . . ?
C14 C13 C12 117.0(6) . . ?
C14 C13 H13 121.5 . . ?
C12 C13 H13 121.5 . . ?
N217 C214 C213 121.2(6) . . ?
N217 C214 C215 120.2(7) . . ?
C213 C214 C215 118.6(6) . . ?
C214 N217 H271 114(6) . . ?
C214 N217 H272 124(7) . . ?
H271 N217 H272 121(7) . . ?
C24 C23 C22 115.8(7) . . ?
C24 C23 H23 122.1 . . ?
C22 C23 H23 122.1 . . ?
C212 C213 C214 120.5(6) . . ?
C212 C213 H213 119.7 . . ?
C214 C213 H213 119.7 . . ?
C216 C215 C214 120.5(6) . . ?
C216 C215 H215 119.7 . . ?
C214 C215 H215 119.7 . . ?
N31 C32 C33 123.9(10) . . ?
N31 C32 H32 118.1 . . ?
C33 C32 H32 118.1 . . ?
N31 C314 C313 117.6(9) . . ?
N31 C314 C35 123.2(11) . . ?
C313 C314 C35 119.2(11) . . ?
C34 C33 C32 117.3(14) . . ?
C34 C33 H33 121.4 . . ?
C32 C33 H33 121.4 . . ?
C33 C34 C35 123.1(13) . . ?
C33 C34 H34 118.5 . . ?
C35 C34 H34 118.5 . . ?
C314 C313 N312 117.9(7) . . ?
C314 C313 C38 121.0(12) . . ?
N312 C313 C38 121.1(12) . . ?
C36 C35 C34 125.5(15) . . ?
C36 C35 C314 119.9(16) . . ?
C34 C35 C314 114.5(11) . . ?
C39 C38 C313 116.9(15) . . ?
C39 C38 C37 125.1(13) . . ?
C313 C38 C37 117.7(15) . . ?
C36 C37 C38 121.4(12) . . ?
C36 C37 H37 119.3 . . ?
C38 C37 H37 119.3 . . ?
N312 C311 C310 123.3(14) . . ?
N312 C311 H311 118.4 . . ?
C310 C311 H311 118.4 . . ?
C38 C39 C310 123.0(14) . . ?
C38 C39 H39 118.5 . . ?
C310 C39 H39 118.5 . . ?
C39 C310 C311 115.2(16) . . ?
C39 C310 H310 122.4 . . ?
C311 C310 H310 122.4 . . ?
C35 C36 C37 120.7(15) . . ?
C35 C36 H36 119.6 . . ?
C37 C36 H36 119.6 . . ?

loop_
_geom_bond_atom_site_label_1
_geom_bond_atom_site_label_2
_geom_bond_distance
_geom_bond_site_symmetry_2
_geom_bond_publ_flag
Co N21 2.096(5) . ?
Co N312 2.100(7) . ?
Co N17 2.107(4) . ?
Co N31 2.112(5) . ?
Co N11 2.193(5) . ?
Co N27 2.277(5) . ?
S28 O29 1.439(5) . ?
S28 O210 1.449(5) . ?
S28 N27 1.604(5) . ?
S28 C211 1.746(6) . ?
S18 O19 1.431(4) . ?
S18 O110 1.444(4) . ?
S18 N17 1.596(4) . ?
S18 C111 1.749(6) . ?
N11 C12 1.333(7) . ?
N11 C16 1.360(7) . ?
N21 C22 1.325(8) . ?
N21 C26 1.362(8) . ?
N17 C16 1.373(6) . ?
N27 C26 1.347(7) . ?
N31 C314 1.324(11) . ?
N31 C32 1.342(11) . ?
N15 C14 1.329(7) . ?
N15 C16 1.340(7) . ?
N25 C24 1.322(9) . ?
N25 C26 1.333(7) . ?
C111 C112 1.366(8) . ?
C111 C116 1.395(8) . ?
C216 C215 1.389(9) . ?
C216 C211 1.384(9) . ?
C216 H216 0.93 . ?
C116 C115 1.373(8) . ?
C116 H116 0.93 . ?
N312 C311 1.295(11) . ?
N312 C313 1.397(11) . ?
C112 C113 1.381(9) . ?
C112 H112 0.93 . ?
N117 C114 1.376(9) . ?
N117 H171 0.85(3) . ?
N117 H172 0.85(3) . ?
C115 C114 1.389(9) . ?
C115 H115 0.93 . ?
C114 C113 1.392(9) . ?
C14 C13 1.366(8) . ?
C14 H14 0.93 . ?
C12 C13 1.377(8) . ?
C12 H12 0.93 . ?
C24 C23 1.349(11) . ?
C24 H24 0.93 . ?
C212 C213 1.380(9) . ?
C212 C211 1.383(8) . ?
C212 H212 0.93 . ?
C113 H113 0.93 . ?
C22 C23 1.378(10) . ?
C22 H22 0.93 . ?
C13 H13 0.93 . ?
C214 N217 1.361(9) . ?
C214 C213 1.390(9) . ?
C214 C215 1.392(9) . ?
N217 H271 0.86(3) . ?
N217 H272 0.86(3) . ?
C23 H23 0.93 . ?
C213 H213 0.93 . ?
C215 H215 0.93 . ?
C32 C33 1.402(12) . ?
C32 H32 0.93 . ?
C314 C313 1.391(13) . ?
C314 C35 1.443(13) . ?
C33 C34 1.330(16) . ?
C33 H33 0.93 . ?
C34 C35 1.413(17) . ?
C34 H34 0.93 . ?
C313 C38 1.397(12) . ?
C35 C36 1.352(18) . ?
C38 C39 1.40(2) . ?
C38 C37 1.43(2) . ?
C37 C36 1.38(2) . ?
C37 H37 0.93 . ?
C311 C310 1.444(15) . ?
C311 H311 0.93 . ?
C39 C310 1.39(3) . ?
C39 H39 0.93 . ?
C310 H310 0.93 . ?
C36 H36 0.93 . ?

loop_
_geom_hbond_atom_site_label_D
_geom_hbond_atom_site_label_H
_geom_hbond_atom_site_label_A
_geom_hbond_distance_DH
_geom_hbond_distance_HA
_geom_hbond_distance_DA
_geom_hbond_angle_DHA
_geom_hbond_site_symmetry_A
C112 H112 O110 0.93 2.58 3.395(7) 147.2 3_465
C115 H115 O19 0.93 2.63 3.543(7) 168.5 4_554
C14 H14 O210 0.93 2.65 3.293(8) 126.6 1_455
C12 H12 O29 0.93 2.63 3.283(8) 127.3 3_475
C213 H213 N25 0.93 2.59 3.490(9) 163.5 4_654
C112 H112 O110 0.93 2.58 3.395(7) 147.2 3_465
N117 H171 O19 0.85(3) 2.52(8) 3.130(8) 130(8) 2_564
N117 H172 O110 0.85(3) 2.23(4) 3.054(8) 162(9) 4_554
C115 H115 O19 0.93 2.63 3.543(7) 168.5 4_554
C14 H14 O210 0.93 2.65 3.293(8) 126.6 1_455
C12 H12 O29 0.93 2.63 3.283(8) 127.3 3_475
C213 H213 N25 0.93 2.59 3.490(9) 163.5 4_654

loop_
_geom_torsion_atom_site_label_1
_geom_torsion_atom_site_label_2
_geom_torsion_atom_site_label_3
_geom_torsion_atom_site_label_4
_geom_torsion
_geom_torsion_site_symmetry_1
_geom_torsion_site_symmetry_2
_geom_torsion_site_symmetry_3
_geom_torsion_site_symmetry_4
_geom_torsion_publ_flag
O19 S18 N17 C16 -44.3(7) . . . . ?
O110 S18 N17 C16 -172.0(6) . . . . ?
C111 S18 N17 C16 74.5(6) . . . . ?
O19 S18 N17 Co 122.9(5) . . . . ?
O110 S18 N17 Co -4.8(6) . . . . ?
C111 S18 N17 Co -118.3(5) . . . . ?
O29 S28 N27 C26 -62.8(5) . . . . ?
O210 S28 N27 C26 67.6(5) . . . . ?
C211 S28 N27 C26 -177.3(5) . . . . ?
O29 S28 N27 Co 150.3(5) . . . . ?
O210 S28 N27 Co -79.4(5) . . . . ?
C211 S28 N27 Co 35.8(6) . . . . ?
C14 N15 C16 N11 -2.3(12) . . . . ?
C14 N15 C16 N17 177.0(7) . . . . ?
C12 N11 C16 N15 3.5(12) . . . . ?
Co N11 C16 N15 177.1(7) . . . . ?
C12 N11 C16 N17 -175.8(7) . . . . ?
Co N11 C16 N17 -2.3(6) . . . . ?
S18 N17 C16 N15 -5.3(11) . . . . ?
Co N17 C16 N15 -177.0(7) . . . . ?
S18 N17 C16 N11 174.1(5) . . . . ?
Co N17 C16 N11 2.4(6) . . . . ?
O19 S18 C111 C112 -10.6(6) . . . . ?
O110 S18 C111 C112 116.0(6) . . . . ?
N17 S18 C111 C112 -132.7(5) . . . . ?
O19 S18 C111 C116 172.5(5) . . . . ?
O110 S18 C111 C116 -60.9(6) . . . . ?
N17 S18 C111 C116 50.5(6) . . . . ?
C24 N25 C26 N27 179.1(7) . . . . ?
C24 N25 C26 N21 0.2(10) . . . . ?
S28 N27 C26 N25 11.4(9) . . . . ?
Co N27 C26 N25 173.5(6) . . . . ?
S28 N27 C26 N21 -169.5(4) . . . . ?
Co N27 C26 N21 -7.4(5) . . . . ?
C22 N21 C26 N25 0.9(10) . . . . ?
Co N21 C26 N25 -172.8(6) . . . . ?
C22 N21 C26 N27 -178.2(6) . . . . ?
Co N21 C26 N27 8.1(6) . . . . ?
C112 C111 C116 C115 -0.3(9) . . . . ?
S18 C111 C116 C115 176.7(5) . . . . ?
C116 C111 C112 C113 -0.9(10) . . . . ?
S18 C111 C112 C113 -177.8(6) . . . . ?
C111 C116 C115 C114 1.8(10) . . . . ?
C116 C115 C114 N117 178.4(7) . . . . ?
C116 C115 C114 C113 -1.9(10) . . . . ?
C16 N15 C14 C13 -1.3(12) . . . . ?
C16 N11 C12 C13 -1.2(12) . . . . ?
Co N11 C12 C13 -168.2(8) . . . . ?
C26 N25 C24 C23 0.7(14) . . . . ?
C111 C112 C113 C114 0.8(11) . . . . ?
N117 C114 C113 C112 -179.7(8) . . . . ?
C115 C114 C113 C112 0.7(11) . . . . ?
C213 C212 C211 C216 0.4(11) . . . . ?
C213 C212 C211 S28 -175.6(6) . . . . ?
C215 C216 C211 C212 0.0(11) . . . . ?
C215 C216 C211 S28 175.9(6) . . . . ?
O29 S28 C211 C212 123.4(6) . . . . ?
O210 S28 C211 C212 -1.4(7) . . . . ?
N27 S28 C211 C212 -119.7(6) . . . . ?
O29 S28 C211 C216 -52.5(7) . . . . ?
O210 S28 C211 C216 -177.4(6) . . . . ?
N27 S28 C211 C216 64.4(6) . . . . ?
C26 N21 C22 C23 -2.8(11) . . . . ?
Co N21 C22 C23 166.8(7) . . . . ?
N15 C14 C13 C12 3.3(13) . . . . ?
N11 C12 C13 C14 -1.9(13) . . . . ?
N25 C24 C23 C22 -2.5(15) . . . . ?
N21 C22 C23 C24 3.5(13) . . . . ?
C211 C212 C213 C214 -1.0(12) . . . . ?
N217 C214 C213 C212 -178.9(9) . . . . ?
C215 C214 C213 C212 1.2(13) . . . . ?
C211 C216 C215 C214 0.2(12) . . . . ?
N217 C214 C215 C216 179.3(8) . . . . ?
C213 C214 C215 C216 -0.8(13) . . . . ?
C314 N31 C32 C33 1.7(12) . . . . ?
Co N31 C32 C33 -170.2(6) . . . . ?
C32 N31 C314 C313 178.9(7) . . . . ?
Co N31 C314 C313 -8.1(9) . . . . ?
C32 N31 C314 C35 0.4(12) . . . . ?
Co N31 C314 C35 173.3(7) . . . . ?
N31 C32 C33 C34 -1.2(15) . . . . ?
C32 C33 C34 C35 -1.5(18) . . . . ?
N31 C314 C313 N312 3.1(11) . . . . ?
C35 C314 C313 N312 -178.3(8) . . . . ?
N31 C314 C313 C38 -176.6(8) . . . . ?
C35 C314 C313 C38 2.0(13) . . . . ?
C311 N312 C313 C314 -178.9(8) . . . . ?
Co N312 C313 C314 3.5(9) . . . . ?
C311 N312 C313 C38 0.8(13) . . . . ?
Co N312 C313 C38 -176.8(8) . . . . ?
C33 C34 C35 C36 -179.3(13) . . . . ?
C33 C34 C35 C314 3.3(17) . . . . ?
N31 C314 C35 C36 179.7(10) . . . . ?
C313 C314 C35 C36 1.1(15) . . . . ?
N31 C314 C35 C34 -2.7(13) . . . . ?
C313 C314 C35 C34 178.7(9) . . . . ?
C314 C313 C38 C39 -178.5(11) . . . . ?
N312 C313 C38 C39 1.8(16) . . . . ?
C314 C313 C38 C37 -3.4(16) . . . . ?
N312 C313 C38 C37 176.9(10) . . . . ?
C39 C38 C37 C36 176.5(16) . . . . ?
C313 C38 C37 C36 2(2) . . . . ?
C313 N312 C311 C310 0.0(16) . . . . ?
Co N312 C311 C310 177.2(10) . . . . ?
C313 C38 C39 C310 -6(3) . . . . ?
C37 C38 C39 C310 179.8(18) . . . . ?
C38 C39 C310 C311 6(3) . . . . ?
N312 C311 C310 C39 -3(2) . . . . ?
C34 C35 C36 C37 -180.0(13) . . . . ?
C314 C35 C36 C37 -3(2) . . . . ?
C38 C37 C36 C35 1(2) . . . . ?
